data_7711745
loop_
_publ_author_name
'Shreeve, Jean'ne M.'
'Chinnam, Ajay Kumar'
'Tang, Yongxing'
'Staples, Richard J.'

_publ_section_title
;
 Effects of nitric acid concentration for nitration of fused
 [1,2,5]oxadiazolo[3,4-d]pyrimidine-5,7-diamine
;
_journal_name_full 'Dalton Transactions'
_journal_paper_doi 10.1039/D2DT03255D
_journal_year 2022
_chemical_formula_moiety 'C4 H6 N5 O3, N O3'
_chemical_formula_sum 'C4 H6 N6 O6'
_chemical_formula_weight 234.15
_space_group_crystal_system orthorhombic
_space_group_IT_number 61
_space_group_name_Hall '-P 2ac 2ab'
_space_group_name_H-M_alt 'P b c a'
_atom_sites_solution_hydrogens difmap
_atom_sites_solution_primary dual
_audit_creation_date 2021-11-16
_audit_creation_method
;
Olex2 1.5
(compiled 2021.10.07 svn.r9718050b for OlexSys, GUI svn.r6410)
;
_audit_update_record
;
2022-08-01 deposited with the CCDC.	2022-11-10 downloaded from the CCDC.
;
_cell_angle_alpha 90
_cell_angle_beta 90
_cell_angle_gamma 90
_cell_formula_units_Z 8
_cell_length_a 12.7205(2)
_cell_length_b 8.76982(17)
_cell_length_c 15.3669(2)
_cell_measurement_reflns_used 4718
_cell_measurement_temperature 100(2)
_cell_measurement_theta_max 78.6220
_cell_measurement_theta_min 5.7050
_cell_volume 1714.28(5)
_computing_cell_refinement 'CrysAlisPro 1.171.41.120a (Rigaku OD, 2021)'
_computing_data_collection 'CrysAlisPro 1.171.41.120a (Rigaku OD, 2021)'
_computing_data_reduction 'CrysAlisPro 1.171.41.120a (Rigaku OD, 2021)'
_computing_molecular_graphics 'Olex2 1.5 (Dolomanov et al., 2009)'
_computing_publication_material 'Olex2 1.5 (Dolomanov et al., 2009)'
_computing_structure_refinement 'SHELXL 2018/3 (Sheldrick, 2015)'
_computing_structure_solution 'SHELXT  (Sheldrick, 2015)'
_diffrn_ambient_environment N~2~
_diffrn_ambient_temperature 100.00(10)
_diffrn_detector 'Hybrid Pixel Array Detector'
_diffrn_detector_area_resol_mean 10.0000
_diffrn_detector_type HyPix
_diffrn_measured_fraction_theta_full 1.000
_diffrn_measured_fraction_theta_max 0.980
_diffrn_measurement_details
;
List of Runs (angles in degrees, time in seconds):

  # Type    Start    End  Width  t~exp~   \w     \q     \k     \f   Frames
#--------------------------------------------------------------------------
  1  \w    127.00 167.00   0.50    0.96    --  113.25  61.00 -30.00   80
  2  \w    139.00 178.00   0.50    0.96    --  113.25  61.00  90.00   78
  3  \w    108.00 159.00   0.50    0.96    --  113.25 106.00   7.00  102
  4  \w    132.00 158.00   0.50    0.96    --  113.25  22.00-109.00   52
  5  \w     46.00  71.00   0.50    0.96    --  113.25 -94.00  30.00   50
  6  \w     68.00  96.00   0.50    0.96    --  113.25 -94.00   0.00   56
  7  \w     49.00 107.00   0.50    0.96    --  113.25-118.00   7.00  116
  8  \w     42.00  67.00   0.50    0.96    --  113.25 -61.00 150.00   50
  9  \w     42.00  67.00   0.50    0.96    --  113.25 -61.00  60.00   50
 10  \w     42.00  67.00   0.50    0.96    --  113.25 -61.00  30.00   50
 11  \w     45.00  70.00   0.50    0.96    --  113.25 -61.00   0.00   50
 12  \w     43.00  68.00   0.50    0.96    --  113.25 -61.00 -90.00   50
 13  \w     43.00  70.00   0.50    0.96    --  113.25 -61.00-120.00   54
 14  \w     44.00  69.00   0.50    0.96    --  113.25 -61.00-180.00   50
 15  \w    -18.00  25.00   0.50    0.24    --  -48.10  19.00  30.00   86
 16  \w    -27.00   7.00   0.50    0.24    --  -48.10  19.00 -60.00   68
 17  \w    -23.00  21.00   0.50    0.24    --  -48.10  22.00-109.00   88
 18  \w    -83.00 -45.00   0.50    0.24    --  -48.10 125.00   0.00   76
 19  \w    -47.00 -21.00   0.50    0.96    --  -91.75 118.00  93.00   52
 20  \w   -157.00-131.00   0.50    0.96    --  -91.75 -77.00  30.00   52
;
_diffrn_measurement_device 'four-circle diffractometer'
_diffrn_measurement_device_type 'XtaLAB Synergy, Dualflex, HyPix'
_diffrn_measurement_method '\w scans'
_diffrn_orient_matrix_type 'CrysAlisPro convention (1999,Acta A55,543-557)'
_diffrn_orient_matrix_UB_11 0.0767030000
_diffrn_orient_matrix_UB_12 -0.1269934000
_diffrn_orient_matrix_UB_13 0.0278677000
_diffrn_orient_matrix_UB_21 0.0922946000
_diffrn_orient_matrix_UB_22 0.1131520000
_diffrn_orient_matrix_UB_23 -0.0059420000
_diffrn_orient_matrix_UB_31 -0.0164633000
_diffrn_orient_matrix_UB_32 0.0438382000
_diffrn_orient_matrix_UB_33 0.0961090000
_diffrn_radiation_monochromator mirror
_diffrn_radiation_probe x-ray
_diffrn_radiation_type 'Cu K\a'
_diffrn_radiation_wavelength 1.54184
_diffrn_reflns_av_R_equivalents 0.0306
_diffrn_reflns_av_unetI/netI 0.0323
_diffrn_reflns_Laue_measured_fraction_full 1.000
_diffrn_reflns_Laue_measured_fraction_max 0.980
_diffrn_reflns_limit_h_max 16
_diffrn_reflns_limit_h_min -16
_diffrn_reflns_limit_k_max 10
_diffrn_reflns_limit_k_min -10
_diffrn_reflns_limit_l_max 19
_diffrn_reflns_limit_l_min -11
_diffrn_reflns_number 7126
_diffrn_reflns_point_group_measured_fraction_full 1.000
_diffrn_reflns_point_group_measured_fraction_max 0.980
_diffrn_reflns_theta_full 67.684
_diffrn_reflns_theta_max 78.760
_diffrn_reflns_theta_min 5.758
_diffrn_source 'micro-focus sealed X-ray tube'
_diffrn_source_current 1
_diffrn_source_type 'PhotonJet (Cu) X-ray Source'
_diffrn_source_voltage 50
_exptl_absorpt_coefficient_mu 1.505
_exptl_absorpt_correction_T_max 1.000
_exptl_absorpt_correction_T_min 0.838
_exptl_absorpt_correction_type gaussian
_exptl_absorpt_process_details
;
CrysAlisPro 1.171.41.120a (Rigaku Oxford Diffraction, 2021)
Numerical absorption correction based on gaussian integration over
a multifaceted crystal model
Empirical absorption correction using spherical harmonics,
implemented in SCALE3 ABSPACK scaling algorithm.
;
_exptl_crystal_colour yellow
_exptl_crystal_colour_primary yellow
_exptl_crystal_density_diffrn 1.814
_exptl_crystal_description block
_exptl_crystal_F_000 960
_exptl_crystal_recrystallization_method 'used as received'
_exptl_crystal_size_max 0.122
_exptl_crystal_size_mid 0.061
_exptl_crystal_size_min 0.035
_refine_diff_density_max 0.344
_refine_diff_density_min -0.222
_refine_diff_density_rms 0.052
_refine_ls_extinction_coef 0.00064(12)
_refine_ls_extinction_expression Fc^*^=kFc[1+0.001xFc^2^\l^3^/sin(2\q)]^-1/4^
_refine_ls_extinction_method 'SHELXL-2018/3 (Sheldrick 2018)'
_refine_ls_goodness_of_fit_ref 1.033
_refine_ls_hydrogen_treatment refall
_refine_ls_matrix_type full
_refine_ls_number_parameters 170
_refine_ls_number_reflns 1815
_refine_ls_number_restraints 0
_refine_ls_restrained_S_all 1.033
_refine_ls_R_factor_all 0.0341
_refine_ls_R_factor_gt 0.0307
_refine_ls_shift/su_max 0.000
_refine_ls_shift/su_mean 0.000
_refine_ls_structure_factor_coef Fsqd
_refine_ls_weighting_details 'w=1/[\s^2^(Fo^2^)+(0.0362P)^2^+0.9211P] where P=(Fo^2^+2Fc^2^)/3'
_refine_ls_weighting_scheme calc
_refine_ls_wR_factor_gt 0.0786
_refine_ls_wR_factor_ref 0.0805
_reflns_Friedel_coverage 0.000
_reflns_number_gt 1641
_reflns_number_total 1815
_reflns_threshold_expression 'I > 2\s(I)'
_cod_data_source_file d2dt03255d2.cif
_cod_data_source_block js11221d
_cod_original_cell_volume 1714.27(5)
_cod_database_code 7711745
_shelx_shelxl_version_number 2018/3
_chemical_oxdiff_formula C4H5N6O5.5
_chemical_oxdiff_usercomment A33C
_shelx_space_group_comment
;
The symmetry employed for this shelxl refinement is uniquely defined
by the following loop, which should always be used as a source of
symmetry information in preference to the above space-group names.
They are only intended as comments.
;
_shelx_estimated_absorpt_t_max 0.949
_shelx_estimated_absorpt_t_min 0.838
_olex2_refinement_description
;
;
_olex2_diffrn_ambient_temperature_device 'Oxford Cryosystems'
_olex2_exptl_crystal_mounting_method 'The crystal was mounted on a nylon loop with paratone oil'
_olex2_submission_original_sample_id A33C
_olex2_submission_special_instructions 'No special instructions were received'
_oxdiff_exptl_absorpt_empirical_details
;
Empirical correction (ABSPACK) includes:
- Absorption correction using spherical harmonics
- Frame scaling
;
_oxdiff_exptl_absorpt_empirical_full_max 1.099
_oxdiff_exptl_absorpt_empirical_full_min 0.905

loop_
_space_group_symop_operation_xyz
'x, y, z'
'-x+1/2, -y, z+1/2'
'-x, y+1/2, -z+1/2'
'x+1/2, -y+1/2, -z'
'-x, -y, -z'
'x-1/2, y, -z-1/2'
'x, -y-1/2, z-1/2'
'-x-1/2, y-1/2, z'

loop_
_atom_site_label
_atom_site_type_symbol
_atom_site_fract_x
_atom_site_fract_y
_atom_site_fract_z
_atom_site_U_iso_or_equiv
_atom_site_adp_type
_atom_site_occupancy
_atom_site_site_symmetry_order
_atom_site_calc_flag
_atom_site_refinement_flags_posn
_atom_site_refinement_flags_adp
_atom_site_refinement_flags_occupancy
_atom_site_disorder_assembly
_atom_site_disorder_group
O1 O 0.83266(7) 0.73511(11) 0.24709(6) 0.0159(2) Uani 1 1 d . . . . .
O2 O 0.56946(7) 0.54824(11) 0.34997(6) 0.0166(2) Uani 1 1 d . . . . .
H2 H 0.519(2) 0.494(3) 0.3808(15) 0.048(6) Uiso 1 1 d . . . . .
O3 O 0.68167(7) 0.39321(11) 0.42199(6) 0.0155(2) Uani 1 1 d . . . . .
N1 N 0.73466(8) 0.68780(12) 0.27155(7) 0.0149(2) Uani 1 1 d . . . . .
N2 N 0.91032(9) 0.65068(13) 0.28860(7) 0.0153(2) Uani 1 1 d . . . . .
N3 N 0.90662(9) 0.44385(13) 0.38938(7) 0.0138(2) Uani 1 1 d . . . . .
H3 H 0.8684(17) 0.386(2) 0.4168(13) 0.030(5) Uiso 1 1 d . . . . .
N4 N 1.07954(9) 0.51469(14) 0.35857(7) 0.0157(2) Uani 1 1 d . . . . .
H4A H 1.1493(17) 0.501(2) 0.3657(12) 0.025(4) Uiso 1 1 d . . . . .
H4B H 1.0576(16) 0.580(2) 0.3232(13) 0.028(5) Uiso 1 1 d . . . . .
N5 N 1.04614(9) 0.31747(13) 0.45233(7) 0.0158(2) Uani 1 1 d . . . . .
H5A H 1.0020(17) 0.260(2) 0.4806(12) 0.031(5) Uiso 1 1 d . . . . .
H5B H 1.1148(17) 0.305(2) 0.4579(12) 0.027(5) Uiso 1 1 d . . . . .
C1 C 0.74911(10) 0.57721(14) 0.32687(8) 0.0130(3) Uani 1 1 d . . . . .
C2 C 0.85988(10) 0.55298(14) 0.33720(8) 0.0130(3) Uani 1 1 d . . . . .
C3 C 0.66232(10) 0.49583(14) 0.37151(8) 0.0125(3) Uani 1 1 d . . . . .
C4 C 1.01290(10) 0.42504(15) 0.39933(8) 0.0131(3) Uani 1 1 d . . . . .
O4 O 0.43876(7) 0.38245(12) 0.43630(7) 0.0219(2) Uani 1 1 d . . . . .
O5 O 0.30201(7) 0.47371(12) 0.37075(6) 0.0203(2) Uani 1 1 d . . . . .
O6 O 0.28372(7) 0.30501(11) 0.47359(6) 0.0195(2) Uani 1 1 d . . . . .
N6 N 0.33947(8) 0.38748(13) 0.42630(7) 0.0143(2) Uani 1 1 d . . . . .

loop_
_atom_site_aniso_label
_atom_site_aniso_U_11
_atom_site_aniso_U_22
_atom_site_aniso_U_33
_atom_site_aniso_U_23
_atom_site_aniso_U_13
_atom_site_aniso_U_12
O1 0.0124(4) 0.0171(5) 0.0182(4) 0.0026(4) 0.0009(3) -0.0005(3)
O2 0.0102(4) 0.0212(5) 0.0186(4) 0.0052(4) 0.0001(3) 0.0013(3)
O3 0.0138(4) 0.0164(5) 0.0165(4) 0.0024(4) -0.0007(3) 0.0010(3)
N1 0.0119(5) 0.0166(5) 0.0161(5) -0.0008(4) 0.0018(4) -0.0015(4)
N2 0.0132(5) 0.0159(5) 0.0168(5) 0.0000(4) 0.0001(4) 0.0017(4)
N3 0.0106(5) 0.0143(5) 0.0166(5) 0.0015(4) 0.0007(4) -0.0011(4)
N4 0.0103(5) 0.0183(6) 0.0184(5) 0.0032(4) 0.0010(4) 0.0006(4)
N5 0.0111(5) 0.0181(6) 0.0182(5) 0.0023(4) 0.0003(4) -0.0010(4)
C1 0.0118(6) 0.0142(5) 0.0131(5) -0.0021(5) -0.0002(4) 0.0008(4)
C2 0.0118(6) 0.0138(6) 0.0135(5) -0.0038(5) 0.0007(4) -0.0001(4)
C3 0.0112(6) 0.0142(6) 0.0119(5) -0.0025(5) 0.0002(4) 0.0001(4)
C4 0.0120(6) 0.0152(6) 0.0122(5) -0.0040(5) -0.0003(4) -0.0002(5)
O4 0.0089(4) 0.0282(6) 0.0286(5) 0.0117(4) -0.0007(4) -0.0006(4)
O5 0.0142(5) 0.0261(5) 0.0207(5) 0.0094(4) -0.0021(4) 0.0014(4)
O6 0.0153(5) 0.0216(5) 0.0216(5) 0.0059(4) 0.0032(4) -0.0054(4)
N6 0.0114(5) 0.0161(5) 0.0154(5) 0.0001(4) 0.0005(4) -0.0008(4)

loop_
_atom_type_symbol
_atom_type_description
_atom_type_scat_dispersion_real
_atom_type_scat_dispersion_imag
_atom_type_scat_source
C C 0.0181 0.0091 'International Tables Vol C Tables 4.2.6.8 and 6.1.1.4'
H H 0.0000 0.0000 'International Tables Vol C Tables 4.2.6.8 and 6.1.1.4'
N N 0.0311 0.0180 'International Tables Vol C Tables 4.2.6.8 and 6.1.1.4'
O O 0.0492 0.0322 'International Tables Vol C Tables 4.2.6.8 and 6.1.1.4'

loop_
_exptl_crystal_face_index_h
_exptl_crystal_face_index_k
_exptl_crystal_face_index_l
_exptl_crystal_face_perp_dist
-1 0 0 0.0704
1 0 0 0.0514
0 -1 0 0.0473
0 1 0 0.0138
0 0 1 0.0138
0 0 -1 0.0216

loop_
_geom_angle_atom_site_label_1
_geom_angle_atom_site_label_2
_geom_angle_atom_site_label_3
_geom_angle
_geom_angle_site_symmetry_1
_geom_angle_site_symmetry_3
_geom_angle_publ_flag
N1 O1 N2 111.13(9) . . ?
C3 O2 H2 108.5(15) . . ?
C1 N1 O1 106.07(10) . . ?
C2 N2 O1 105.25(10) . . ?
C2 N3 H3 118.0(15) . . ?
C4 N3 H3 117.1(15) . . ?
C4 N3 C2 124.90(11) . . ?
H4A N4 H4B 120.0(18) . . ?
C4 N4 H4A 119.7(12) . . ?
C4 N4 H4B 120.2(14) . . ?
H5A N5 H5B 120.9(19) . . ?
C4 N5 H5A 121.2(14) . . ?
C4 N5 H5B 117.9(13) . . ?
N1 C1 C2 108.74(11) . . ?
N1 C1 C3 123.72(11) . . ?
C2 C1 C3 127.53(11) . . ?
N2 C2 N3 125.08(12) . . ?
N2 C2 C1 108.82(11) . . ?
N3 C2 C1 126.10(11) . . ?
O2 C3 C1 112.68(11) . . ?
O3 C3 O2 127.21(12) . . ?
O3 C3 C1 120.11(11) . . ?
N4 C4 N3 120.72(12) . . ?
N4 C4 N5 121.08(12) . . ?
N5 C4 N3 118.18(12) . . ?
O5 N6 O4 119.15(11) . . ?
O5 N6 O6 122.57(11) . . ?
O6 N6 O4 118.29(11) . . ?

loop_
_geom_bond_atom_site_label_1
_geom_bond_atom_site_label_2
_geom_bond_distance
_geom_bond_site_symmetry_2
_geom_bond_publ_flag
O1 N1 1.3666(13) . ?
O1 N2 1.3896(14) . ?
O2 H2 0.93(2) . ?
O2 C3 1.3100(15) . ?
O3 C3 1.2134(16) . ?
N1 C1 1.3027(17) . ?
N2 C2 1.3052(17) . ?
N3 H3 0.82(2) . ?
N3 C2 1.3829(17) . ?
N3 C4 1.3705(16) . ?
N4 H4A 0.90(2) . ?
N4 H4B 0.84(2) . ?
N4 C4 1.3150(17) . ?
N5 H5A 0.87(2) . ?
N5 H5B 0.88(2) . ?
N5 C4 1.3161(17) . ?
C1 C2 1.4338(17) . ?
C1 C3 1.4828(17) . ?
O4 N6 1.2731(14) . ?
O5 N6 1.2360(15) . ?
O6 N6 1.2466(15) . ?

loop_
_geom_hbond_atom_site_label_D
_geom_hbond_atom_site_label_H
_geom_hbond_atom_site_label_A
_geom_hbond_distance_DH
_geom_hbond_distance_HA
_geom_hbond_distance_DA
_geom_hbond_angle_DHA
_geom_hbond_site_symmetry_A
_geom_hbond_publ_flag
O2 H2 O4 0.93(2) 1.65(3) 2.5764(13) 174(2) . yes
N4 H4A O5 0.90(2) 1.96(2) 2.8587(15) 175.2(18) 1_655 yes
N4 H4B N2 0.84(2) 2.04(2) 2.6855(16) 133.0(18) . yes
N5 H5A O4 0.87(2) 1.96(2) 2.8051(15) 163.6(19) 4_556 yes

loop_
_geom_torsion_atom_site_label_1
_geom_torsion_atom_site_label_2
_geom_torsion_atom_site_label_3
_geom_torsion_atom_site_label_4
_geom_torsion
_geom_torsion_site_symmetry_1
_geom_torsion_site_symmetry_2
_geom_torsion_site_symmetry_3
_geom_torsion_site_symmetry_4
_geom_torsion_publ_flag
O1 N1 C1 C2 -0.47(13) . . . . ?
O1 N1 C1 C3 178.29(11) . . . . ?
O1 N2 C2 N3 179.01(11) . . . . ?
O1 N2 C2 C1 -0.60(13) . . . . ?
N1 O1 N2 C2 0.33(13) . . . . ?
N1 C1 C2 N2 0.71(14) . . . . ?
N1 C1 C2 N3 -178.90(11) . . . . ?
N1 C1 C3 O2 -0.66(17) . . . . ?
N1 C1 C3 O3 179.62(12) . . . . ?
N2 O1 N1 C1 0.11(13) . . . . ?
C2 N3 C4 N4 0.65(19) . . . . ?
C2 N3 C4 N5 179.02(11) . . . . ?
C2 C1 C3 O2 177.87(11) . . . . ?
C2 C1 C3 O3 -1.9(2) . . . . ?
C3 C1 C2 N2 -177.99(12) . . . . ?
C3 C1 C2 N3 2.4(2) . . . . ?
C4 N3 C2 N2 1.8(2) . . . . ?
C4 N3 C2 C1 -178.69(12) . . . . ?

loop_
_exptl_oxdiff_crystal_face_indexfrac_h
_exptl_oxdiff_crystal_face_indexfrac_k
_exptl_oxdiff_crystal_face_indexfrac_l
_exptl_oxdiff_crystal_face_x
_exptl_oxdiff_crystal_face_y
_exptl_oxdiff_crystal_face_z
-1.0000 -0.0001 0.0007 -0.0767 -0.0923 0.0165
1.0000 0.0001 -0.0007 0.0767 0.0923 -0.0165
0.0005 -0.9996 0.0002 0.1270 -0.1131 -0.0438
-0.0005 0.9996 -0.0002 -0.1270 0.1131 0.0438
0.0004 0.0004 0.9998 0.0278 -0.0059 0.0961
-0.0004 -0.0004 -0.9998 -0.0278 0.0059 -0.0961
